data_2311799
loop_
_publ_author_name
'Truong, Khai Nghi'
'Merkens, Carina'
'Englert, Ulli'

_publ_section_title
;
 3-(Pyridin-4-yl)acetylacetone: a donor ligand towards mercury(II) halides
 and a versatile linker for complex materials.
;
_journal_coeditor_code BM5094SUP1
_journal_issue 'Pt 5'
_journal_name_full 'Acta crystallographica Section B, Structural science, crystal engineering and materials'
_journal_page_first 981
_journal_page_last 991
_journal_paper_doi 10.1107/S2052520617011118
_journal_volume 73
_journal_year 2017
_chemical_formula_moiety
;
C60 H60 Al2 Hg3 I6 N6 O12, C H2 Cl2, 4(C2 H6 O), 7.178(O)
;
_chemical_formula_sum 'C69 H86 Al2 Cl2 Hg3 I6 N6 O23.18'
_chemical_formula_weight 2858.30
_space_group_crystal_system monoclinic
_space_group_IT_number 15
_space_group_name_Hall '-C 2yc'
_space_group_name_H-M_alt 'C 1 2/c 1'
_atom_sites_solution_hydrogens geom
_audit_creation_method SHELXL-2014/7
_cell_angle_alpha 90
_cell_angle_beta 124.917(3)
_cell_angle_gamma 90
_cell_formula_units_Z 4
_cell_length_a 32.1651(19)
_cell_length_b 13.8294(12)
_cell_length_c 27.6145(16)
_cell_measurement_reflns_used 7144
_cell_measurement_temperature 100(2)
_cell_measurement_theta_max 24.13
_cell_measurement_theta_min 2.44
_cell_volume 10072.3(13)
_computing_cell_refinement 'SMART (Bruker, 2001)'
_computing_data_collection 'SMART (Bruker, 2001)'
_computing_data_reduction 'SAINT-Plus (Bruker, 2009)'
_computing_molecular_graphics 'PLATON (Spek, 2009)'
_computing_publication_material 'SHELXL2013 (Sheldrick, 2015)'
_computing_structure_refinement 'SHELXL2013 (Sheldrick, 2015)'
_computing_structure_solution 'SHELXS2013 (Sheldrick, 2008)'
_diffrn_ambient_temperature 100(2)
_diffrn_measured_fraction_theta_full 0.998
_diffrn_measured_fraction_theta_max 0.991
_diffrn_measurement_device_type 'CCD area detector'
_diffrn_measurement_method '/w scans'
_diffrn_radiation_monochromator 'multilayer optics'
_diffrn_radiation_source microsource
_diffrn_radiation_type MoK\a
_diffrn_radiation_wavelength 0.71073
_diffrn_reflns_av_R_equivalents 0.1258
_diffrn_reflns_av_unetI/netI 0.1084
_diffrn_reflns_Laue_measured_fraction_full 0.998
_diffrn_reflns_Laue_measured_fraction_max 0.991
_diffrn_reflns_limit_h_max 38
_diffrn_reflns_limit_h_min -38
_diffrn_reflns_limit_k_max 16
_diffrn_reflns_limit_k_min -16
_diffrn_reflns_limit_l_max 33
_diffrn_reflns_limit_l_min -33
_diffrn_reflns_number 51862
_diffrn_reflns_point_group_measured_fraction_full 0.998
_diffrn_reflns_point_group_measured_fraction_max 0.991
_diffrn_reflns_theta_full 25.242
_diffrn_reflns_theta_max 25.372
_diffrn_reflns_theta_min 2.090
_exptl_absorpt_coefficient_mu 6.533
_exptl_absorpt_correction_T_max 0.7452
_exptl_absorpt_correction_T_min 0.3177
_exptl_absorpt_correction_type multi-scan
_exptl_absorpt_process_details SADABS
_exptl_crystal_colour colourless
_exptl_crystal_density_diffrn 1.885
_exptl_crystal_description block
_exptl_crystal_F_000 5382
_exptl_crystal_size_max 0.280
_exptl_crystal_size_mid 0.200
_exptl_crystal_size_min 0.070
_refine_diff_density_max 3.261
_refine_diff_density_min -2.048
_refine_diff_density_rms 0.239
_refine_ls_extinction_method none
_refine_ls_goodness_of_fit_ref 1.024
_refine_ls_hydrogen_treatment constr
_refine_ls_matrix_type full
_refine_ls_number_parameters 469
_refine_ls_number_reflns 9165
_refine_ls_number_restraints 69
_refine_ls_restrained_S_all 1.022
_refine_ls_R_factor_all 0.0820
_refine_ls_R_factor_gt 0.0563
_refine_ls_shift/su_max 0.001
_refine_ls_shift/su_mean 0.000
_refine_ls_structure_factor_coef Fsqd
_refine_ls_weighting_details
;
 w=1/[\s^2^(Fo^2^)+(0.0766P)^2^]
 where P=(Fo^2^+2Fc^2^)/3
;
_refine_ls_weighting_scheme calc
_refine_ls_wR_factor_gt 0.1574
_refine_ls_wR_factor_ref 0.1724
_reflns_Friedel_coverage 0.000
_reflns_number_gt 6621
_reflns_number_total 9165
_reflns_threshold_expression 'I > 2\s(I)'
_cod_data_source_file bm5094sup1.cif
_cod_data_source_block 9d
_cod_original_cell_volume 10072.3(12)
_cod_original_sg_symbol_H-M 'C 2/c'
_cod_database_code 2311799
_shelx_shelxl_version_number 2014/7
_shelx_space_group_comment
;
The symmetry employed for this shelxl refinement is uniquely defined
by the following loop, which should always be used as a source of
symmetry information in preference to the above space-group names.
They are only intended as comments.
;
_shelx_estimated_absorpt_t_min 0.262
_shelx_estimated_absorpt_t_max 0.658
_shelxl_version_number 2013-2

loop_
_space_group_symop_operation_xyz
'x, y, z'
'-x, y, -z+1/2'
'x+1/2, y+1/2, z'
'-x+1/2, y+1/2, -z+1/2'
'-x, -y, -z'
'x, -y, z-1/2'
'-x+1/2, -y+1/2, -z'
'x+1/2, -y+1/2, z-1/2'

loop_
_atom_site_label
_atom_site_type_symbol
_atom_site_fract_x
_atom_site_fract_y
_atom_site_fract_z
_atom_site_U_iso_or_equiv
_atom_site_adp_type
_atom_site_occupancy
_atom_site_site_symmetry_order
_atom_site_calc_flag
_atom_site_refinement_flags_posn
_atom_site_refinement_flags_adp
_atom_site_refinement_flags_occupancy
_atom_site_disorder_assembly
_atom_site_disorder_group
Hg1 Hg 0.0000 0.71458(4) 0.7500 0.02641(18) Uani 1 2 d S TU P . .
Hg2 Hg 0.35862(2) 0.66607(3) 0.67590(2) 0.02869(15) Uani 1 1 d . . . . .
Al1 Al 0.06409(13) 0.2544(2) 0.52542(14) 0.0225(7) Uani 1 1 d . . . . .
I1 I -0.09049(4) 0.78902(6) 0.67202(4) 0.0426(2) Uani 1 1 d . . . . .
I2 I 0.39442(3) 0.60390(7) 0.61491(4) 0.0416(2) Uani 1 1 d . . . . .
I3 I 0.31951(4) 0.83034(6) 0.68087(4) 0.0512(3) Uani 1 1 d . . . . .
O1 O 0.0620(3) 0.3896(5) 0.5313(3) 0.0232(16) Uani 1 1 d . . . . .
O2 O 0.0257(3) 0.2417(5) 0.5570(3) 0.0275(18) Uani 1 1 d . . . . .
O3 O 0.1233(3) 0.2464(5) 0.6019(3) 0.0252(17) Uani 1 1 d . . . . .
O4 O 0.1045(3) 0.2751(5) 0.4968(3) 0.0272(18) Uani 1 1 d . . . . .
O5 O 0.0660(3) 0.1204(5) 0.5192(3) 0.0243(17) Uani 1 1 d . . . . .
O6 O 0.0060(3) 0.2604(5) 0.4485(3) 0.0252(17) Uani 1 1 d . . . . .
N1 N 0.0092(4) 0.5952(6) 0.6960(4) 0.026(2) Uani 1 1 d . U . . .
N2 N 0.2973(4) 0.5462(7) 0.6554(4) 0.031(2) Uani 1 1 d . . . . .
N3 N -0.0860(4) -0.0913(6) 0.2688(4) 0.028(2) Uani 1 1 d . U . . .
C1 C -0.0230(4) 0.5921(7) 0.6373(5) 0.024(2) Uani 1 1 d . U . . .
H1 H -0.0520 0.6331 0.6185 0.029 Uiso 1 1 calc R U . . .
C2 C -0.0159(4) 0.5317(8) 0.6031(5) 0.028(3) Uani 1 1 d . . . . .
H2 H -0.0386 0.5344 0.5612 0.034 Uiso 1 1 calc R U . . .
C3 C 0.0246(4) 0.4664(7) 0.6296(5) 0.022(2) Uani 1 1 d . U . . .
C4 C 0.0564(5) 0.4681(8) 0.6898(5) 0.033(3) Uani 1 1 d . . . . .
H4 H 0.0848 0.4260 0.7098 0.039 Uiso 1 1 calc R U . . .
C5 C 0.0473(5) 0.5308(8) 0.7217(5) 0.034(3) Uani 1 1 d . U . . .
H5 H 0.0688 0.5283 0.7636 0.041 Uiso 1 1 calc R U . . .
C6 C 0.0327(4) 0.4001(7) 0.5922(5) 0.022(2) Uani 1 1 d . U . . .
C7 C 0.0536(4) 0.4387(7) 0.5636(5) 0.021(2) Uani 1 1 d . U . . .
C8 C 0.0691(4) 0.5451(7) 0.5705(5) 0.023(2) Uani 1 1 d . . . . .
H8A H 0.0797 0.5597 0.5444 0.035 Uiso 1 1 calc R U . . .
H8B H 0.0972 0.5576 0.6116 0.035 Uiso 1 1 calc R U . . .
H8C H 0.0402 0.5861 0.5600 0.035 Uiso 1 1 calc R U . . .
C9 C 0.0192(5) 0.3030(8) 0.5860(5) 0.028(3) Uani 1 1 d . U . . .
C10 C -0.0068(5) 0.2644(9) 0.6137(6) 0.039(3) Uani 1 1 d . . . . .
H10A H -0.0429 0.2810 0.5886 0.059 Uiso 1 1 calc R U . . .
H10B H 0.0087 0.2933 0.6528 0.059 Uiso 1 1 calc R U . . .
H10C H -0.0030 0.1939 0.6175 0.059 Uiso 1 1 calc R U . . .
C11 C 0.2549(5) 0.5660(9) 0.6500(6) 0.040(3) Uani 1 1 d . . . . .
H11 H 0.2509 0.6287 0.6609 0.048 Uiso 1 1 calc R U . . .
C12 C 0.2156(5) 0.5002(9) 0.6291(6) 0.040(3) Uani 1 1 d . . . . .
H12 H 0.1860 0.5184 0.6267 0.048 Uiso 1 1 calc R U . . .
C13 C 0.2190(4) 0.4094(8) 0.6120(5) 0.028(3) Uani 1 1 d . . . . .
C14 C 0.2639(5) 0.3889(9) 0.6182(6) 0.044(3) Uani 1 1 d . . . . .
H14 H 0.2689 0.3271 0.6074 0.053 Uiso 1 1 calc R U . . .
C15 C 0.3018(5) 0.4586(9) 0.6403(7) 0.047(4) Uani 1 1 d . . . . .
H15 H 0.3325 0.4421 0.6448 0.056 Uiso 1 1 calc R U . . .
C16 C 0.1760(4) 0.3408(8) 0.5858(5) 0.025(2) Uani 1 1 d . U . . .
C17 C 0.1633(5) 0.2969(8) 0.6205(5) 0.033(3) Uani 1 1 d . U . . .
C18 C 0.1997(5) 0.3018(10) 0.6887(5) 0.044(3) Uani 1 1 d . . . . .
H18A H 0.1943 0.3626 0.7025 0.066 Uiso 1 1 calc R U . . .
H18B H 0.2348 0.2984 0.7008 0.066 Uiso 1 1 calc R U . . .
H18C H 0.1928 0.2473 0.7059 0.066 Uiso 1 1 calc R U . . .
C19 C 0.1458(5) 0.3251(8) 0.5241(5) 0.030(3) Uani 1 1 d . . . . .
C20 C 0.1600(6) 0.3634(12) 0.4844(6) 0.052(4) Uani 1 1 d . . . . .
H20A H 0.1303 0.3617 0.4433 0.078 Uiso 1 1 calc R U . . .
H20B H 0.1870 0.3232 0.4885 0.078 Uiso 1 1 calc R U . . .
H20C H 0.1721 0.4301 0.4955 0.078 Uiso 1 1 calc R U . . .
C21 C -0.0495(4) -0.0325(8) 0.2767(4) 0.025(2) Uani 1 1 d . U . . .
H21 H -0.0428 -0.0321 0.2474 0.030 Uiso 1 1 calc R U . . .
C22 C -0.0211(4) 0.0277(7) 0.3250(5) 0.024(2) Uani 1 1 d . U . . .
H22 H 0.0043 0.0682 0.3284 0.029 Uiso 1 1 calc R U . . .
C23 C -0.0303(4) 0.0279(7) 0.3679(4) 0.023(2) Uani 1 1 d . U . . .
C24 C -0.0658(5) -0.0363(8) 0.3616(5) 0.033(3) Uani 1 1 d . . . . .
H24 H -0.0708 -0.0418 0.3922 0.040 Uiso 1 1 calc R U . . .
C25 C -0.0939(5) -0.0924(8) 0.3122(5) 0.034(3) Uani 1 1 d . . . . .
H25 H -0.1196 -0.1330 0.3080 0.041 Uiso 1 1 calc R U . . .
C26 C -0.0022(4) 0.0976(7) 0.4193(4) 0.021(2) Uani 1 1 d . U . . .
C27 C 0.0386(4) 0.0652(8) 0.4746(5) 0.025(2) Uani 1 1 d . U . . .
C28 C 0.0535(4) -0.0397(7) 0.4847(5) 0.025(3) Uani 1 1 d . . . . .
H28A H 0.0812 -0.0498 0.5263 0.038 Uiso 1 1 calc R U . . .
H28B H 0.0646 -0.0586 0.4597 0.038 Uiso 1 1 calc R U . . .
H28C H 0.0242 -0.0791 0.4747 0.038 Uiso 1 1 calc R U . . .
C29 C -0.0166(4) 0.1953(8) 0.4090(5) 0.027(2) Uani 1 1 d . U . . .
C30 C -0.0612(5) 0.2287(8) 0.3508(5) 0.034(3) Uani 1 1 d . . . . .
H30A H -0.0718 0.2926 0.3552 0.051 Uiso 1 1 calc R U . . .
H30B H -0.0892 0.1827 0.3362 0.051 Uiso 1 1 calc R U . . .
H30C H -0.0521 0.2326 0.3225 0.051 Uiso 1 1 calc R U . . .
Cl1 Cl 0.2042(4) 0.1790(7) 1.0248(5) 0.0826(19) Uiso 0.5 1 d D U P A -1
Cl2 Cl 0.2668(4) 0.1177(8) 0.9932(4) 0.0826(19) Uiso 0.5 1 d D U P A -1
C35 C 0.2597(10) 0.213(2) 1.0302(15) 0.0826(19) Uiso 0.5 1 d D U P A -1
H35A H 0.2553 0.2757 1.0106 0.099 Uiso 0.5 1 calc R U P A -1
H35B H 0.2893 0.2171 1.0720 0.099 Uiso 0.5 1 calc R U P A -1
O7 O 0.2013(8) 0.6076(15) 0.7243(9) 0.156(7) Uiso 1 1 d . . . . .
H7 H 0.1926 0.6617 0.7074 0.234 Uiso 1 1 calc R U . . .
C31 C 0.1822(8) 0.5964(14) 0.7528(9) 0.085(6) Uiso 1 1 d D . . . .
H31A H 0.1922 0.5311 0.7706 0.102 Uiso 1 1 calc R U . . .
H31B H 0.1450 0.5951 0.7236 0.102 Uiso 1 1 calc R U . . .
C32 C 0.1923(9) 0.6609(16) 0.7983(10) 0.111(8) Uiso 1 1 d D . . . .
H32A H 0.1903 0.7277 0.7853 0.166 Uiso 1 1 calc R U . . .
H32B H 0.2263 0.6484 0.8339 0.166 Uiso 1 1 calc R U . . .
H32C H 0.1672 0.6511 0.8073 0.166 Uiso 1 1 calc R U . . .
O8 O 0.3231(5) 0.5697(10) 0.9116(6) 0.090(4) Uiso 1 1 d . . . . .
H8 H 0.3503 0.6000 0.9345 0.135 Uiso 1 1 calc R U . . .
C33 C 0.3074(8) 0.5273(15) 0.9439(9) 0.085(6) Uiso 1 1 d . . . . .
H33A H 0.3336 0.4807 0.9722 0.102 Uiso 1 1 calc R U . . .
H33B H 0.2758 0.4906 0.9168 0.102 Uiso 1 1 calc R U . . .
C34 C 0.2976(10) 0.604(2) 0.9792(11) 0.132(9) Uiso 1 1 d . . . . .
H34A H 0.3173 0.6623 0.9858 0.199 Uiso 1 1 calc R U . . .
H34B H 0.3081 0.5760 1.0173 0.199 Uiso 1 1 calc R U . . .
H34C H 0.2615 0.6197 0.9563 0.199 Uiso 1 1 calc R U . . .
O9A O 0.2924(6) 0.5245(11) 0.7964(7) 0.051(3) Uiso 0.607(14) 1 d . U P . .
O9B O 0.2651(9) 0.4819(18) 0.8231(10) 0.051(3) Uiso 0.393(14) 1 d . U P . .
O10A O 0.3559(7) 0.2503(15) 0.9449(9) 0.065(3) Uiso 0.589(11) 1 d . U P . .
O10B O 0.3553(10) 0.207(2) 0.9736(13) 0.065(3) Uiso 0.411(11) 1 d . U P . .
O11 O 0.3656(7) 0.1070(13) 1.0356(8) 0.065(3) Uiso 0.589(11) 1 d . U P . .
O12A O 0.3189(7) 0.3297(13) 0.8274(9) 0.065(3) Uiso 0.589(11) 1 d . U P . .
O12B O 0.3275(10) 0.3303(19) 0.8697(13) 0.065(3) Uiso 0.411(11) 1 d . U P . .

loop_
_atom_site_aniso_label
_atom_site_aniso_U_11
_atom_site_aniso_U_22
_atom_site_aniso_U_33
_atom_site_aniso_U_23
_atom_site_aniso_U_13
_atom_site_aniso_U_12
Hg1 0.0496(4) 0.0137(3) 0.0270(3) 0.000 0.0284(3) 0.000
Hg2 0.0327(3) 0.0246(3) 0.0260(3) 0.00260(18) 0.0151(2) -0.00181(18)
Al1 0.0333(18) 0.0134(15) 0.0265(17) -0.0061(13) 0.0205(15) -0.0028(13)
I1 0.0545(5) 0.0325(5) 0.0397(5) 0.0011(4) 0.0262(4) 0.0137(4)
I2 0.0474(5) 0.0504(6) 0.0377(5) 0.0115(4) 0.0307(4) 0.0063(4)
I3 0.0520(6) 0.0303(5) 0.0512(6) -0.0103(4) 0.0179(5) 0.0036(4)
O1 0.037(4) 0.012(4) 0.024(4) -0.006(3) 0.020(4) -0.003(3)
O2 0.039(5) 0.010(4) 0.044(5) -0.009(3) 0.030(4) -0.005(3)
O3 0.032(4) 0.018(4) 0.026(4) -0.007(3) 0.017(4) 0.000(3)
O4 0.036(5) 0.025(4) 0.031(4) -0.007(3) 0.026(4) 0.000(3)
O5 0.034(4) 0.015(4) 0.025(4) -0.006(3) 0.018(4) -0.001(3)
O6 0.035(4) 0.009(4) 0.034(4) -0.008(3) 0.021(4) -0.004(3)
N1 0.046(5) 0.009(4) 0.026(4) -0.004(3) 0.022(4) 0.000(4)
N2 0.029(5) 0.031(6) 0.031(5) -0.003(4) 0.016(5) -0.006(4)
N3 0.043(5) 0.017(4) 0.018(4) 0.000(4) 0.014(4) -0.001(4)
C1 0.040(6) 0.012(5) 0.026(4) -0.004(4) 0.021(4) 0.000(4)
C2 0.031(6) 0.034(7) 0.022(6) -0.002(5) 0.016(5) -0.001(5)
C3 0.037(6) 0.011(5) 0.024(5) -0.006(4) 0.021(5) -0.005(4)
C4 0.044(7) 0.025(6) 0.031(6) -0.005(5) 0.023(6) 0.003(5)
C5 0.047(6) 0.033(6) 0.023(5) 0.002(5) 0.021(5) 0.009(5)
C6 0.036(6) 0.009(4) 0.027(5) -0.005(4) 0.020(5) -0.001(4)
C7 0.028(6) 0.012(5) 0.024(5) -0.004(4) 0.015(5) -0.001(4)
C8 0.028(6) 0.011(5) 0.035(6) -0.011(5) 0.020(5) -0.006(4)
C9 0.046(7) 0.017(5) 0.034(6) -0.008(4) 0.032(6) 0.000(4)
C10 0.059(9) 0.024(7) 0.055(8) 0.000(6) 0.045(7) -0.012(6)
C11 0.041(8) 0.024(7) 0.054(8) -0.009(6) 0.027(7) -0.009(6)
C12 0.037(7) 0.035(7) 0.054(8) -0.018(6) 0.029(7) -0.007(6)
C13 0.032(6) 0.023(6) 0.027(6) 0.000(5) 0.016(5) 0.004(5)
C14 0.045(8) 0.023(7) 0.065(9) -0.006(6) 0.031(7) -0.003(6)
C15 0.038(7) 0.026(7) 0.076(10) -0.004(7) 0.032(7) -0.002(6)
C16 0.034(6) 0.021(6) 0.028(6) -0.009(4) 0.022(5) -0.007(5)
C17 0.047(7) 0.023(6) 0.032(6) -0.009(5) 0.025(6) -0.003(5)
C18 0.045(8) 0.049(9) 0.033(7) -0.004(6) 0.020(6) -0.018(6)
C19 0.040(7) 0.026(6) 0.037(7) -0.009(5) 0.030(6) -0.004(5)
C20 0.055(9) 0.079(11) 0.029(7) -0.008(7) 0.028(7) -0.022(8)
C21 0.039(6) 0.024(5) 0.018(5) -0.004(4) 0.019(4) 0.000(4)
C22 0.032(6) 0.018(5) 0.025(5) -0.002(4) 0.018(4) -0.001(4)
C23 0.028(5) 0.016(5) 0.019(5) 0.003(4) 0.011(4) 0.003(4)
C24 0.049(8) 0.030(7) 0.029(6) -0.009(5) 0.027(6) -0.016(6)
C25 0.054(8) 0.026(6) 0.031(7) -0.004(5) 0.030(6) -0.012(6)
C26 0.036(5) 0.011(4) 0.024(4) -0.003(4) 0.022(4) -0.010(4)
C27 0.039(5) 0.018(5) 0.028(5) -0.001(4) 0.025(4) -0.004(4)
C28 0.044(7) 0.008(5) 0.024(6) -0.003(4) 0.019(5) -0.002(5)
C29 0.039(6) 0.019(5) 0.032(6) -0.004(4) 0.027(5) -0.005(4)
C30 0.048(8) 0.014(6) 0.031(7) 0.005(5) 0.018(6) 0.004(5)

loop_
_atom_type_symbol
_atom_type_description
_atom_type_scat_dispersion_real
_atom_type_scat_dispersion_imag
_atom_type_scat_source
C C 0.0033 0.0016 'International Tables Vol C Tables 4.2.6.8 and 6.1.1.4'
H H 0.0000 0.0000 'International Tables Vol C Tables 4.2.6.8 and 6.1.1.4'
N N 0.0061 0.0033 'International Tables Vol C Tables 4.2.6.8 and 6.1.1.4'
O O 0.0106 0.0060 'International Tables Vol C Tables 4.2.6.8 and 6.1.1.4'
Al Al 0.0645 0.0514 'International Tables Vol C Tables 4.2.6.8 and 6.1.1.4'
I I -0.4742 1.8119 'International Tables Vol C Tables 4.2.6.8 and 6.1.1.4'
Hg Hg -2.3894 9.2266 'International Tables Vol C Tables 4.2.6.8 and 6.1.1.4'
Cl Cl 0.1484 0.1585 'International Tables Vol C Tables 4.2.6.8 and 6.1.1.4'

loop_
_geom_angle_atom_site_label_1
_geom_angle_atom_site_label_2
_geom_angle_atom_site_label_3
_geom_angle
_geom_angle_site_symmetry_1
_geom_angle_site_symmetry_3
N1 Hg1 N1 91.0(4) . 2_556
N1 Hg1 I1 108.0(2) . 2_556
N1 Hg1 I1 103.7(2) 2_556 2_556
N1 Hg1 I1 103.7(2) . .
N1 Hg1 I1 108.0(2) 2_556 .
I1 Hg1 I1 134.18(5) 2_556 .
N3 Hg2 N2 87.7(3) 8_556 .
N3 Hg2 I3 113.9(2) 8_556 .
N2 Hg2 I3 104.9(2) . .
N3 Hg2 I2 102.4(2) 8_556 .
N2 Hg2 I2 102.9(2) . .
I3 Hg2 I2 134.51(3) . .
O6 Al1 O5 90.2(3) . .
O6 Al1 O3 178.4(4) . .
O5 Al1 O3 88.8(3) . .
O6 Al1 O1 89.6(3) . .
O5 Al1 O1 179.7(3) . .
O3 Al1 O1 91.4(3) . .
O6 Al1 O2 92.1(4) . .
O5 Al1 O2 90.9(3) . .
O3 Al1 O2 89.2(4) . .
O1 Al1 O2 89.3(3) . .
O6 Al1 O4 89.8(3) . .
O5 Al1 O4 92.5(3) . .
O3 Al1 O4 88.9(4) . .
O1 Al1 O4 87.3(3) . .
O2 Al1 O4 176.1(4) . .
C7 O1 Al1 128.7(7) . .
C9 O2 Al1 128.4(7) . .
C17 O3 Al1 124.1(8) . .
C19 O4 Al1 124.2(7) . .
C27 O5 Al1 129.9(7) . .
C29 O6 Al1 130.8(7) . .
C1 N1 C5 117.5(9) . .
C1 N1 Hg1 120.0(7) . .
C5 N1 Hg1 122.5(7) . .
C11 N2 C15 116.9(11) . .
C11 N2 Hg2 123.1(8) . .
C15 N2 Hg2 119.3(8) . .
C21 N3 C25 116.9(9) . .
C21 N3 Hg2 119.2(7) . 8_455
C25 N3 Hg2 123.1(8) . 8_455
N1 C1 C2 122.3(10) . .
C1 C2 C3 120.3(10) . .
C4 C3 C2 116.7(10) . .
C4 C3 C6 122.7(10) . .
C2 C3 C6 120.5(9) . .
C3 C4 C5 120.2(11) . .
N1 C5 C4 122.8(11) . .
C9 C6 C7 120.9(9) . .
C9 C6 C3 120.4(9) . .
C7 C6 C3 118.6(9) . .
O1 C7 C6 123.8(9) . .
O1 C7 C8 114.6(9) . .
C6 C7 C8 121.5(9) . .
O2 C9 C6 124.9(10) . .
O2 C9 C10 115.0(10) . .
C6 C9 C10 120.0(9) . .
N2 C11 C12 123.4(12) . .
C13 C12 C11 120.8(12) . .
C12 C13 C14 115.5(11) . .
C12 C13 C16 121.3(11) . .
C14 C13 C16 123.2(10) . .
C13 C14 C15 120.2(12) . .
N2 C15 C14 123.3(13) . .
C17 C16 C19 119.9(10) . .
C17 C16 C13 120.5(10) . .
C19 C16 C13 119.5(10) . .
O3 C17 C16 126.0(11) . .
O3 C17 C18 113.3(10) . .
C16 C17 C18 120.6(11) . .
O4 C19 C16 123.6(10) . .
O4 C19 C20 113.8(10) . .
C16 C19 C20 122.6(11) . .
N3 C21 C22 123.8(10) . .
C23 C22 C21 118.9(10) . .
C24 C23 C22 117.4(10) . .
C24 C23 C26 122.6(10) . .
C22 C23 C26 120.1(10) . .
C25 C24 C23 121.4(11) . .
N3 C25 C24 121.5(11) . .
C27 C26 C29 121.5(9) . .
C27 C26 C23 120.2(9) . .
C29 C26 C23 118.2(9) . .
O5 C27 C26 124.0(10) . .
O5 C27 C28 115.3(9) . .
C26 C27 C28 120.7(9) . .
O6 C29 C26 123.3(10) . .
O6 C29 C30 115.5(10) . .
C26 C29 C30 121.2(10) . .
Cl2 C35 Cl1 102.3(12) . .
O7 C31 C32 122(2) . .
O8 C33 C34 112.8(18) . .

loop_
_geom_bond_atom_site_label_1
_geom_bond_atom_site_label_2
_geom_bond_distance
_geom_bond_site_symmetry_2
Hg1 N1 2.355(8) .
Hg1 N1 2.355(8) 2_556
Hg1 I1 2.6444(9) 2_556
Hg1 I1 2.6444(9) .
Hg2 N3 2.366(9) 8_556
Hg2 N2 2.384(9) .
Hg2 I3 2.6380(10) .
Hg2 I2 2.6687(10) .
Al1 O6 1.862(8) .
Al1 O5 1.865(7) .
Al1 O3 1.870(8) .
Al1 O1 1.881(7) .
Al1 O2 1.882(8) .
Al1 O4 1.889(8) .
O1 C7 1.268(12) .
O2 C9 1.265(12) .
O3 C17 1.284(14) .
O4 C19 1.290(14) .
O5 C27 1.278(13) .
O6 C29 1.273(13) .
N1 C1 1.335(13) .
N1 C5 1.341(14) .
N2 C11 1.313(15) .
N2 C15 1.315(15) .
N3 C21 1.339(14) .
N3 C25 1.358(14) .
N3 Hg2 2.366(9) 8_455
C1 C2 1.375(15) .
C2 C3 1.400(15) .
C3 C4 1.366(15) .
C3 C6 1.510(14) .
C4 C5 1.383(15) .
C6 C9 1.391(14) .
C6 C7 1.402(15) .
C7 C8 1.530(13) .
C9 C10 1.518(15) .
C11 C12 1.386(17) .
C12 C13 1.368(16) .
C13 C14 1.382(17) .
C13 C16 1.483(15) .
C14 C15 1.391(17) .
C16 C17 1.378(16) .
C16 C19 1.413(16) .
C17 C18 1.548(17) .
C19 C20 1.506(16) .
C21 C22 1.381(15) .
C22 C23 1.378(15) .
C23 C24 1.375(15) .
C23 C26 1.512(14) .
C24 C25 1.367(16) .
C26 C27 1.401(15) .
C26 C29 1.404(15) .
C27 C28 1.503(14) .
C29 C30 1.490(16) .
Cl1 C35 1.768(18) .
Cl2 C35 1.761(18) .
O7 C31 1.25(2) .
C31 C32 1.420(16) .
O8 C33 1.38(2) .
C33 C34 1.58(3) .
O9A O9B 1.55(3) .
O10A O10B 1.00(3) .
O12A O12B 1.03(3) .
